data_1506616
loop_
_publ_author_name
'Shi, Yong-Ling'
'Shi, Min'

_publ_section_title
;
 DABCO-catalyzed reaction of allenic esters and ketones with salicyl
 N-tosylimines: synthesis of highly functionalized chromenes.
;
_journal_issue 14
_journal_name_full 'Organic letters'
_journal_page_first 3057
_journal_page_last 3060
_journal_paper_doi 10.1021/ol051044l
_journal_volume 7
_journal_year 2005
_chemical_formula_sum 'C20 H21 N O5 S'
_chemical_formula_weight 387.44
_chemical_name_systematic
; 
 ? 
;
_space_group_IT_number 14
_symmetry_cell_setting monoclinic
_symmetry_space_group_name_Hall '-P 2ybc'
_symmetry_space_group_name_H-M 'P 1 21/c 1'
_atom_sites_solution_hydrogens geom
_atom_sites_solution_primary direct
_atom_sites_solution_secondary difmap
_audit_creation_method SHELXL-97
_cell_angle_alpha 90.00
_cell_angle_beta 106.880(2)
_cell_angle_gamma 90.00
_cell_formula_units_Z 4
_cell_length_a 11.8337(13)
_cell_length_b 17.2263(18)
_cell_length_c 9.9628(10)
_cell_measurement_reflns_used 2202
_cell_measurement_temperature 293(2)
_cell_measurement_theta_max 42.032
_cell_measurement_theta_min 4.729
_cell_volume 1943.4(4)
_computing_cell_refinement 'Bruker SMART'
_computing_data_collection 'Bruker SMART'
_computing_data_reduction 'Bruker SHELXTL'
_computing_molecular_graphics 'Bruker SHELXTL'
_computing_publication_material 'Bruker SHELXTL'
_computing_structure_refinement 'SHELXL-97 (Sheldrick, 1997)'
_computing_structure_solution 'SHELXS-97 (Sheldrick, 1990)'
_diffrn_ambient_temperature 293(2)
_diffrn_measured_fraction_theta_full 0.996
_diffrn_measured_fraction_theta_max 0.996
_diffrn_measurement_device_type 'CCD area detector'
_diffrn_measurement_method 'phi and omega scans'
_diffrn_radiation_monochromator graphite
_diffrn_radiation_source 'fine-focus sealed tube'
_diffrn_radiation_type MoK\a
_diffrn_radiation_wavelength 0.71073
_diffrn_reflns_av_R_equivalents 0.1340
_diffrn_reflns_av_sigmaI/netI 0.1043
_diffrn_reflns_limit_h_max 13
_diffrn_reflns_limit_h_min -14
_diffrn_reflns_limit_k_max 21
_diffrn_reflns_limit_k_min -17
_diffrn_reflns_limit_l_max 12
_diffrn_reflns_limit_l_min -12
_diffrn_reflns_number 10931
_diffrn_reflns_theta_full 26.50
_diffrn_reflns_theta_max 26.50
_diffrn_reflns_theta_min 1.80
_exptl_absorpt_coefficient_mu 0.197
_exptl_absorpt_correction_T_max 1.00000
_exptl_absorpt_correction_T_min 0.60697
_exptl_absorpt_correction_type empirical
_exptl_crystal_colour colorless
_exptl_crystal_density_diffrn 1.324
_exptl_crystal_density_method 'not measured'
_exptl_crystal_F_000 816
_exptl_crystal_size_max 0.516
_exptl_crystal_size_mid 0.354
_exptl_crystal_size_min 0.220
_refine_diff_density_max 0.293
_refine_diff_density_min -0.226
_refine_diff_density_rms 0.056
_refine_ls_extinction_method none
_refine_ls_goodness_of_fit_ref 0.921
_refine_ls_hydrogen_treatment mixed
_refine_ls_matrix_type full
_refine_ls_number_parameters 287
_refine_ls_number_reflns 4005
_refine_ls_number_restraints 0
_refine_ls_restrained_S_all 0.921
_refine_ls_R_factor_all 0.1008
_refine_ls_R_factor_gt 0.0642
_refine_ls_shift/su_max 0.075
_refine_ls_shift/su_mean 0.003
_refine_ls_structure_factor_coef Fsqd
_refine_ls_weighting_details 'calc w=1/[\s^2^(Fo^2^)+(0.0829P)^2^+0.0000P] where P=(Fo^2^+2Fc^2^)/3'
_refine_ls_weighting_scheme calc
_refine_ls_wR_factor_gt 0.1617
_refine_ls_wR_factor_ref 0.1801
_reflns_number_gt 2273
_reflns_number_total 4005
_reflns_threshold_expression >2sigma(I)
_cod_data_source_file ol051044lsi20050505_033214.cif
_cod_data_source_block cd2544
_cod_depositor_comments
;
The following automatic conversions were performed:

'_symmetry_cell_setting' value 'Monoclinic' changed to 'monoclinic'
according to /home/saulius/struct/CIF-dictionaries/cif_core.dic
dictionary named 'cif_core.dic' version 2.4.1 from 2010-06-29.

Automatic conversion script
Id: cif_fix_values 1715 2011-07-08 13:25:40Z adriana 
;
_cod_original_sg_symbol_H-M P2(1)/c
_cod_database_code 1506616

loop_
_symmetry_equiv_pos_as_xyz
'x, y, z'
'-x, y+1/2, -z+1/2'
'-x, -y, -z'
'x, -y-1/2, z-1/2'

loop_
_atom_site_label
_atom_site_type_symbol
_atom_site_fract_x
_atom_site_fract_y
_atom_site_fract_z
_atom_site_U_iso_or_equiv
_atom_site_adp_type
_atom_site_occupancy
_atom_site_symmetry_multiplicity
_atom_site_calc_flag
_atom_site_refinement_flags
S1 S 0.39381(6) 1.04645(4) 0.28507(7) 0.0664(3) Uani 1 1 d .
O1 O 0.14365(18) 0.97493(12) 0.6393(2) 0.0819(6) Uani 1 1 d .
O2 O 0.31799(19) 1.10553(11) 0.2064(2) 0.0828(7) Uani 1 1 d .
O3 O 0.51268(17) 1.06638(13) 0.3634(2) 0.0773(6) Uani 1 1 d .
O4 O 0.1241(2) 0.91773(15) 0.1807(3) 0.1038(9) Uani 1 1 d .
O5 O 0.1512(2) 0.81433(15) 0.3182(3) 0.1311(11) Uani 1 1 d .
N1 N 0.3344(2) 1.01118(15) 0.3948(3) 0.0654(7) Uani 1 1 d .
C1 C 0.2023(2) 1.07593(15) 0.5057(3) 0.0601(7) Uani 1 1 d .
C2 C 0.2295(3) 1.15387(18) 0.4989(4) 0.0776(9) Uani 1 1 d .
C3 C 0.2241(3) 1.2043(2) 0.6047(5) 0.0932(12) Uani 1 1 d .
C4 C 0.1889(3) 1.1778(3) 0.7145(5) 0.0976(12) Uani 1 1 d .
C5 C 0.1622(3) 1.1008(2) 0.7257(4) 0.0833(10) Uani 1 1 d .
C6 C 0.1702(2) 1.05142(17) 0.6200(3) 0.0666(8) Uani 1 1 d .
C7 C 0.1395(2) 0.92243(17) 0.5356(4) 0.0749(9) Uani 1 1 d .
C8 C 0.1628(2) 0.94133(15) 0.4174(4) 0.0670(8) Uani 1 1 d .
C9 C 0.2105(2) 1.01985(16) 0.3951(3) 0.0606(7) Uani 1 1 d .
C10 C 0.1025(3) 0.84615(19) 0.5790(4) 0.1056(13) Uani 1 1 d .
H10A H 0.0893 0.8101 0.5025 0.128 Uiso 1 1 calc R
H10B H 0.0309 0.8525 0.6047 0.128 Uiso 1 1 calc R
H10C H 0.1634 0.8266 0.6579 0.128 Uiso 1 1 calc R
C11 C 0.1474(3) 0.8836(2) 0.3044(5) 0.0891(11) Uani 1 1 d .
C12 C 0.1054(4) 0.8678(3) 0.0591(5) 0.129(2) Uani 1 1 d .
H12A H 0.1724 0.8732 0.0222 0.138 Uiso 1 1 calc R
H12B H 0.1038 0.8143 0.0893 0.138 Uiso 1 1 calc R
C13 C 0.0108(5) 0.8808(4) -0.0406(5) 0.126(3) Uani 1 1 d .
H13A H -0.0554 0.8825 -0.0033 0.139 Uiso 1 1 calc R
H13B H -0.0007 0.8400 -0.1089 0.139 Uiso 1 1 calc R
H13C H 0.0177 0.9296 -0.0841 0.139 Uiso 1 1 calc R
C14 C 0.4043(2) 0.97228(17) 0.1693(3) 0.0653(8) Uani 1 1 d .
C15 C 0.4633(3) 0.9047(2) 0.2215(4) 0.0831(10) Uani 1 1 d .
C16 C 0.4734(3) 0.8471(2) 0.1319(4) 0.0899(11) Uani 1 1 d .
C17 C 0.4257(3) 0.8535(2) -0.0117(4) 0.0810(9) Uani 1 1 d .
C18 C 0.3698(3) 0.9226(3) -0.0622(4) 0.0977(12) Uani 1 1 d .
C19 C 0.3592(3) 0.9813(2) 0.0268(3) 0.0883(10) Uani 1 1 d .
C20 C 0.4345(3) 0.7885(3) -0.1091(4) 0.1155(13) Uani 1 1 d .
H20A H 0.3924 0.7441 -0.0909 0.133 Uiso 1 1 calc R
H20B H 0.5160 0.7752 -0.0942 0.133 Uiso 1 1 calc R
H20C H 0.4008 0.8049 -0.2045 0.133 Uiso 1 1 calc R
H1 H 0.375(2) 0.9938(15) 0.463(3) 0.053(8) Uiso 1 1 d .
H2 H 0.263(3) 1.1665(19) 0.426(3) 0.089(11) Uiso 1 1 d .
H3 H 0.240(3) 1.256(2) 0.582(3) 0.096(11) Uiso 1 1 d .
H4 H 0.174(3) 1.213(2) 0.790(4) 0.109(11) Uiso 1 1 d .
H5 H 0.136(3) 1.0883(18) 0.807(3) 0.080(10) Uiso 1 1 d .
H9 H 0.173(2) 1.0359(16) 0.312(3) 0.069(9) Uiso 1 1 d .
H15 H 0.494(2) 0.8941(17) 0.315(3) 0.081(9) Uiso 1 1 d .
H16 H 0.511(3) 0.800(2) 0.166(4) 0.117(13) Uiso 1 1 d .
H18 H 0.348(2) 0.9299(17) -0.162(3) 0.078(9) Uiso 1 1 d .
H19 H 0.310(3) 1.035(2) -0.010(4) 0.120(12) Uiso 1 1 d .

loop_
_atom_site_aniso_label
_atom_site_aniso_U_11
_atom_site_aniso_U_22
_atom_site_aniso_U_33
_atom_site_aniso_U_23
_atom_site_aniso_U_13
_atom_site_aniso_U_12
S1 0.0683(5) 0.0549(5) 0.0644(5) 0.0116(3) 0.0010(3) 0.0048(3)
O1 0.0886(15) 0.0606(14) 0.0859(14) 0.0133(12) 0.0088(11) 0.0002(11)
O2 0.0957(15) 0.0585(13) 0.0800(13) 0.0241(10) 0.0031(11) 0.0205(10)
O3 0.0696(13) 0.0737(14) 0.0749(12) 0.0105(10) -0.0006(10) -0.0136(10)
O4 0.0975(17) 0.0810(18) 0.1055(18) -0.0407(15) -0.0139(14) 0.0168(12)
O5 0.136(2) 0.0484(16) 0.195(3) -0.0352(17) 0.026(2) 0.0055(14)
N1 0.0605(15) 0.0658(16) 0.0593(14) 0.0132(12) 0.0004(12) 0.0125(11)
C1 0.0522(15) 0.0432(16) 0.0717(18) -0.0042(13) -0.0027(13) 0.0010(11)
C2 0.076(2) 0.0500(19) 0.099(2) -0.0081(18) 0.0126(18) -0.0022(14)
C3 0.094(3) 0.049(2) 0.122(3) -0.021(2) 0.008(2) -0.0058(18)
C4 0.095(3) 0.089(3) 0.096(3) -0.037(3) 0.005(2) 0.006(2)
C5 0.080(2) 0.084(3) 0.077(2) -0.009(2) 0.0088(18) 0.0093(18)
C6 0.0548(16) 0.0546(18) 0.0769(19) -0.0015(16) -0.0021(14) 0.0056(12)
C7 0.0593(18) 0.0475(18) 0.101(2) 0.0053(18) -0.0038(17) 0.0052(13)
C8 0.0497(15) 0.0407(16) 0.095(2) -0.0048(15) -0.0031(15) 0.0050(11)
C9 0.0532(16) 0.0480(17) 0.0669(18) -0.0007(14) -0.0042(13) 0.0055(12)
C10 0.093(2) 0.053(2) 0.152(3) 0.025(2) 0.005(2) -0.0083(17)
C11 0.0551(18) 0.060(2) 0.134(3) -0.031(2) -0.0027(18) 0.0083(14)
C12 0.121(3) 0.137(4) 0.150(4) -0.098(3) -0.020(3) 0.033(3)
C13 0.173(5) 0.240(7) 0.102(3) -0.076(4) -0.029(3) 0.087(5)
C14 0.0582(16) 0.0660(19) 0.0628(17) 0.0096(14) 0.0033(13) 0.0049(13)
C15 0.106(3) 0.067(2) 0.068(2) 0.0120(18) 0.0101(18) 0.0141(18)
C16 0.103(3) 0.068(2) 0.099(3) 0.007(2) 0.029(2) 0.0149(19)
C17 0.072(2) 0.087(3) 0.084(2) -0.013(2) 0.0236(17) -0.0079(17)
C18 0.087(2) 0.128(4) 0.065(2) -0.006(2) 0.0015(18) 0.011(2)
C19 0.088(2) 0.097(3) 0.0642(19) 0.0027(19) -0.0023(16) 0.0218(19)
C20 0.111(3) 0.117(3) 0.125(3) -0.038(3) 0.046(2) -0.013(2)

loop_
_atom_type_symbol
_atom_type_description
_atom_type_scat_dispersion_real
_atom_type_scat_dispersion_imag
_atom_type_scat_source
C C 0.0033 0.0016 'International Tables Vol C Tables 4.2.6.8 and 6.1.1.4'
H H 0.0000 0.0000 'International Tables Vol C Tables 4.2.6.8 and 6.1.1.4'
N N 0.0061 0.0033 'International Tables Vol C Tables 4.2.6.8 and 6.1.1.4'
O O 0.0106 0.0060 'International Tables Vol C Tables 4.2.6.8 and 6.1.1.4'
S S 0.1246 0.1234 'International Tables Vol C Tables 4.2.6.8 and 6.1.1.4'

loop_
_geom_angle_atom_site_label_1
_geom_angle_atom_site_label_2
_geom_angle_atom_site_label_3
_geom_angle
O2 S1 O3 119.12(13)
O2 S1 N1 108.54(14)
O3 S1 N1 106.10(12)
O2 S1 C14 108.13(12)
O3 S1 C14 106.67(14)
N1 S1 C14 107.81(14)
C7 O1 C6 119.1(3)
C11 O4 C12 117.1(3)
C9 N1 S1 127.1(2)
C9 N1 H1 114(2)
S1 N1 H1 118(2)
C6 C1 C2 117.6(3)
C6 C1 C9 120.6(3)
C2 C1 C9 121.7(3)
C3 C2 C1 120.6(4)
C3 C2 H2 124(2)
C1 C2 H2 114(2)
C4 C3 C2 119.7(4)
C4 C3 H3 129(2)
C2 C3 H3 111(2)
C3 C4 C5 121.4(4)
C3 C4 H4 123(2)
C5 C4 H4 115(2)
C4 C5 C6 117.7(4)
C4 C5 H5 114.7(19)
C6 C5 H5 127.5(19)
C1 C6 C5 122.9(3)
C1 C6 O1 122.7(3)
C5 C6 O1 114.4(3)
C8 C7 O1 122.6(3)
C8 C7 C10 129.0(3)
O1 C7 C10 108.3(3)
C7 C8 C11 120.1(3)
C7 C8 C9 122.3(3)
C11 C8 C9 117.5(3)
N1 C9 C1 110.2(2)
N1 C9 C8 108.9(2)
C1 C9 C8 111.4(3)
N1 C9 H9 105.0(19)
C1 C9 H9 112.3(18)
C8 C9 H9 108.7(19)
C7 C10 H10A 109.5
C7 C10 H10B 109.5
H10A C10 H10B 109.5
C7 C10 H10C 109.5
H10A C10 H10C 109.5
H10B C10 H10C 109.5
O5 C11 O4 122.7(4)
O5 C11 C8 126.3(4)
O4 C11 C8 111.0(3)
C13 C12 O4 115.5(4)
C13 C12 H12A 108.4
O4 C12 H12A 108.4
C13 C12 H12B 108.4
O4 C12 H12B 108.4
H12A C12 H12B 107.5
C12 C13 H13A 109.5
C12 C13 H13B 109.5
H13A C13 H13B 109.5
C12 C13 H13C 109.5
H13A C13 H13C 109.5
H13B C13 H13C 109.5
C19 C14 C15 119.2(3)
C19 C14 S1 121.2(3)
C15 C14 S1 119.5(2)
C16 C15 C14 119.9(3)
C16 C15 H15 115.9(19)
C14 C15 H15 124.1(19)
C15 C16 C17 122.2(4)
C15 C16 H16 121(2)
C17 C16 H16 117(2)
C16 C17 C18 117.0(4)
C16 C17 C20 121.7(4)
C18 C17 C20 121.4(3)
C19 C18 C17 121.5(3)
C19 C18 H18 121.6(19)
C17 C18 H18 116.5(19)
C14 C19 C18 120.2(4)
C14 C19 H19 116.7(19)
C18 C19 H19 123.0(19)
C17 C20 H20A 109.5
C17 C20 H20B 109.5
H20A C20 H20B 109.5
C17 C20 H20C 109.5
H20A C20 H20C 109.5
H20B C20 H20C 109.5

loop_
_geom_bond_atom_site_label_1
_geom_bond_atom_site_label_2
_geom_bond_distance
S1 O2 1.4305(18)
S1 O3 1.4381(18)
S1 N1 1.583(3)
S1 C14 1.750(3)
O1 C7 1.363(4)
O1 C6 1.381(3)
O4 C11 1.321(4)
O4 C12 1.450(4)
O5 C11 1.200(4)
N1 C9 1.474(4)
N1 H1 0.77(3)
C1 C6 1.367(4)
C1 C2 1.387(4)
C1 C9 1.490(4)
C2 C3 1.382(5)
C2 H2 0.95(3)
C3 C4 1.358(6)
C3 H3 0.95(3)
C4 C5 1.374(6)
C4 H4 1.02(4)
C5 C6 1.379(5)
C5 H5 0.97(3)
C7 C8 1.326(4)
C7 C10 1.488(4)
C8 C11 1.474(4)
C8 C9 1.507(4)
C9 H9 0.87(3)
C10 H10A 0.9600
C10 H10B 0.9600
C10 H10C 0.9600
C12 C13 1.282(5)
C12 H12A 0.9700
C12 H12B 0.9700
C13 H13A 0.9600
C13 H13B 0.9600
C13 H13C 0.9600
C14 C19 1.372(4)
C14 C15 1.379(4)
C15 C16 1.363(5)
C15 H15 0.92(3)
C16 C17 1.381(5)
C16 H16 0.94(4)
C17 C18 1.384(5)
C17 C20 1.505(5)
C18 C19 1.375(5)
C18 H18 0.96(3)
C19 H19 1.09(4)
C20 H20A 0.9600
C20 H20B 0.9600
C20 H20C 0.9600

loop_
_geom_hbond_atom_site_label_D
_geom_hbond_atom_site_label_H
_geom_hbond_atom_site_label_A
_geom_hbond_distance_DH
_geom_hbond_distance_HA
_geom_hbond_distance_DA
_geom_hbond_angle_DHA
_geom_hbond_site_symmetry_A
N1 H1 O3 0.77(3) 2.12(3) 2.886(3) 173(3) 3_676

loop_
_geom_torsion_atom_site_label_1
_geom_torsion_atom_site_label_2
_geom_torsion_atom_site_label_3
_geom_torsion_atom_site_label_4
_geom_torsion
O2 S1 N1 C9 15.4(3)
O3 S1 N1 C9 144.6(2)
C14 S1 N1 C9 -101.5(3)
C6 C1 C2 C3 0.0(4)
C9 C1 C2 C3 -178.3(3)
C1 C2 C3 C4 -1.7(5)
C2 C3 C4 C5 2.3(6)
C3 C4 C5 C6 -1.2(5)
C2 C1 C6 C5 1.2(4)
C9 C1 C6 C5 179.5(3)
C2 C1 C6 O1 -178.6(2)
C9 C1 C6 O1 -0.3(4)
C4 C5 C6 C1 -0.6(5)
C4 C5 C6 O1 179.2(3)
C7 O1 C6 C1 -5.5(4)
C7 O1 C6 C5 174.7(2)
C6 O1 C7 C8 1.6(4)
C6 O1 C7 C10 -176.7(2)
O1 C7 C8 C11 -175.0(2)
C10 C7 C8 C11 3.0(5)
O1 C7 C8 C9 7.9(4)
C10 C7 C8 C9 -174.1(3)
S1 N1 C9 C1 -104.8(3)
S1 N1 C9 C8 132.7(3)
C6 C1 C9 N1 -112.6(3)
C2 C1 C9 N1 65.6(3)
C6 C1 C9 C8 8.5(3)
C2 C1 C9 C8 -173.3(2)
C7 C8 C9 N1 109.5(3)
C11 C8 C9 N1 -67.8(3)
C7 C8 C9 C1 -12.4(4)
C11 C8 C9 C1 170.4(2)
C12 O4 C11 O5 -1.5(5)
C12 O4 C11 C8 -179.3(3)
C7 C8 C11 O5 -25.0(5)
C9 C8 C11 O5 152.3(3)
C7 C8 C11 O4 152.7(3)
C9 C8 C11 O4 -30.0(3)
C11 O4 C12 C13 128.9(6)
O2 S1 C14 C19 9.2(3)
O3 S1 C14 C19 -120.1(3)
N1 S1 C14 C19 126.3(3)
O2 S1 C14 C15 -173.7(3)
O3 S1 C14 C15 57.1(3)
N1 S1 C14 C15 -56.5(3)
C19 C14 C15 C16 -1.8(5)
S1 C14 C15 C16 -179.0(3)
C14 C15 C16 C17 -0.3(6)
C15 C16 C17 C18 2.1(6)
C15 C16 C17 C20 -178.2(3)
C16 C17 C18 C19 -1.9(6)
C20 C17 C18 C19 178.5(4)
C15 C14 C19 C18 2.0(6)
S1 C14 C19 C18 179.1(3)
C17 C18 C19 C14 -0.1(6)
